data_1572887
loop_
_publ_author_name
'Pedussaut, Lucie'
'Mahieu, Nolwenn'
'Chartier, Camille'
'Rajeshkumar, Thayalan'
'Tricoire, Maxime'
'Douair, Iskander'
'Casaretto, Nicolas'
'Maron, Laurent'
'Danoun, Gr&#xe9;gory'
'Nocton, Gr&#xe9;gory'

_publ_section_title
;
 The photo-isomerization of the cyclononatetraenyl ligand and related rare
 earth complexes.
;
_journal_issue 46
_journal_name_full 'Chemical science'
_journal_page_first 19273
_journal_page_last 19282
_journal_paper_doi 10.1039/d4sc04767b
_journal_volume 15
_journal_year 2024
_chemical_formula_moiety 'C18 H18 Sm'
_chemical_formula_sum 'C18 H18 Sm'
_chemical_formula_weight 384.67
_space_group_crystal_system monoclinic
_space_group_IT_number 14
_space_group_name_Hall '-P 2yn'
_space_group_name_H-M_alt 'P 1 21/n 1'
_atom_sites_solution_hydrogens geom
_atom_sites_solution_primary direct
_audit_creation_date 2024-07-03
_audit_creation_method
;
Olex2 1.5
(compiled 2024.01.12 svn.r2f8d729c for OlexSys, GUI svn.r6928)
;
_audit_update_record
;
2024-07-13 deposited with the CCDC.	2024-10-15 downloaded from the CCDC.
;
_cell_angle_alpha 90
_cell_angle_beta 98.630(16)
_cell_angle_gamma 90
_cell_formula_units_Z 2
_cell_length_a 7.3830(16)
_cell_length_b 9.1133(11)
_cell_length_c 11.059(2)
_cell_measurement_reflns_used 9103
_cell_measurement_temperature 150
_cell_measurement_theta_max 28.26
_cell_measurement_theta_min 2.91
_cell_volume 735.7(2)
_computing_cell_refinement 'X-Area Recipe 1.37.0.0 (STOE, 2021)'
_computing_data_collection 'X-Area Pilatus3_SV 1.31.186.0 (STOE, 2022)'
_computing_data_reduction
;
X-Area Integrate 2.5.3.0 (STOE, 2021)
X-Area LANA 2.7.5.0 (STOE, 2022)
;
_computing_molecular_graphics 'Olex2 1.5 (Dolomanov et al., 2009)'
_computing_publication_material 'Olex2 1.5 (Dolomanov et al., 2009)'
_computing_structure_refinement 'SHELXL 2019/2 (Sheldrick, 2015)'
_computing_structure_solution 'SHELXS  (Sheldrick, 2008)'
_diffrn_ambient_temperature 150
_diffrn_detector 'EIGER2 1M CDTE'
_diffrn_detector_area_resol_mean 13.33
_diffrn_measured_fraction_theta_full 0.999
_diffrn_measured_fraction_theta_max 0.999
_diffrn_measurement_details '1033 frames, detector distance = 60 mm'
_diffrn_measurement_device 'Eulerian 4-circle diffractometer'
_diffrn_measurement_device_type 'STOE STADIVARI'
_diffrn_measurement_method 'rotation method, \w scans'
_diffrn_radiation_collimation '1.2 0.6 mm diameter'
_diffrn_radiation_monochromator 'Graded multilayer mirror'
_diffrn_radiation_polarisn_norm 270
_diffrn_radiation_probe x-ray
_diffrn_radiation_type 'Mo K\a'
_diffrn_radiation_wavelength 0.71073
_diffrn_reflns_av_R_equivalents 0.1487
_diffrn_reflns_av_unetI/netI 0.0648
_diffrn_reflns_Laue_measured_fraction_full 0.999
_diffrn_reflns_Laue_measured_fraction_max 0.999
_diffrn_reflns_limit_h_max 9
_diffrn_reflns_limit_h_min -9
_diffrn_reflns_limit_k_max 11
_diffrn_reflns_limit_k_min -11
_diffrn_reflns_limit_l_max 13
_diffrn_reflns_limit_l_min -13
_diffrn_reflns_number 9911
_diffrn_reflns_point_group_measured_fraction_full 0.999
_diffrn_reflns_point_group_measured_fraction_max 0.999
_diffrn_reflns_theta_full 25.242
_diffrn_reflns_theta_max 26.004
_diffrn_reflns_theta_min 2.910
_diffrn_source Axo_Mo
_diffrn_source_current 1.00
_diffrn_source_power 0.050
_diffrn_source_voltage 50
_exptl_absorpt_coefficient_mu 3.974
_exptl_absorpt_correction_T_max 1.0000
_exptl_absorpt_correction_T_min 1.0000
_exptl_absorpt_correction_type multi-scan
_exptl_absorpt_process_details
;
STOE LANA, absorption correction by scaling of reflection intensities.
J. Koziskova, F. Hahn, J. Richter, J. Kozisek, "Comparison of different
absorption corrections on the model structure of tetrakis(\m~2~-acetato)-
diaqua-di-copper(II)", Acta Chimica Slovaca, vol. 9, no. 2, 2016, pp. 136 - 140.
;
_exptl_crystal_colour black
_exptl_crystal_colour_primary black
_exptl_crystal_density_diffrn 1.737
_exptl_crystal_density_method 'not measured'
_exptl_crystal_description block
_exptl_crystal_F_000 376
_exptl_crystal_size_max 0.097
_exptl_crystal_size_mid 0.09
_exptl_crystal_size_min 0.055
_refine_diff_density_max 5.142
_refine_diff_density_min -2.660
_refine_diff_density_rms 0.400
_refine_ls_extinction_method none
_refine_ls_goodness_of_fit_ref 1.004
_refine_ls_hydrogen_treatment constr
_refine_ls_matrix_type full
_refine_ls_number_parameters 181
_refine_ls_number_reflns 1448
_refine_ls_number_restraints 595
_refine_ls_restrained_S_all 0.843
_refine_ls_R_factor_all 0.1172
_refine_ls_R_factor_gt 0.0959
_refine_ls_shift/su_max 0.001
_refine_ls_shift/su_mean 0.000
_refine_ls_structure_factor_coef Fsqd
_refine_ls_weighting_details 'w=1/[\s^2^(Fo^2^)+(0.2000P)^2^] where P=(Fo^2^+2Fc^2^)/3'
_refine_ls_weighting_scheme calc
_refine_ls_wR_factor_gt 0.2434
_refine_ls_wR_factor_ref 0.2613
_reflns_Friedel_coverage 0.000
_reflns_number_gt 885
_reflns_number_total 1448
_reflns_threshold_expression 'I > 2\s(I)'
_cod_data_source_file d4sc04767b3.cif
_cod_data_source_block 1
_cod_depositor_comments 'Adding full bibliography for 1572887--1572904.cif.'
_cod_original_cell_volume 735.6(2)
_cod_database_code 1572887
_shelx_shelxl_version_number 2019/2
_shelx_space_group_comment
;
The symmetry employed for this shelxl refinement is uniquely defined
by the following loop, which should always be used as a source of
symmetry information in preference to the above space-group names.
They are only intended as comments.
;
_olex2_refinement_description
;
1. Fixed Uiso
 At 1.2 times of:
  All C(H) groups
2. Shared sites
{C2A, C2B}
{C3A, C3B}
{C4A, C4B}
{C5A, C5B}
{C6A, C6B}
{C7A, C7B}
{C8A, C8B}
{C9A, C9B}
3. Restrained distances
 C1A-C2A \\sim C2A-C3A \\sim C3A-C4A \\sim C4A-C5A \\sim C5A-C6A \\sim C6A-C7A
\\sim C7A-C8A \\sim C8A-C9A
 \\sim C9A-C1A
 with sigma of 0.02
 C1B-C2B \\sim C2B-C3B \\sim C3B-C4B \\sim C4B-C5B \\sim C5B-C6B \\sim C6B-C7B
\\sim C7B-C8B \\sim C8B-C9B
 \\sim C9B-C1B
 with sigma of 0.02
 C1C-C2C \\sim C2C-C3C \\sim C3C-C4C \\sim C4C-C5C \\sim C5C-C6C \\sim C6C-C7C
\\sim C7C-C8C \\sim C8C-C9C
 \\sim C9C-C1C
 with sigma of 0.02
4. Uiso/Uaniso restraints and constraints
C1A \\sim C1B \\sim C1C \\sim C2A \\sim C2B \\sim C2C \\sim C3A \\sim C3B \\sim
C3C \\sim C4A \\sim C4B \\sim C4C \\sim C5A \\sim C5B \\sim C5C \\sim C6A \\sim
C6B \\sim C6C \\sim C7A \\sim C7B \\sim C7C \\sim C8A \\sim C8B \\sim C8C \\sim
C9A \\sim C9B \\sim C9C: within 2A with sigma of 0.04 and sigma for terminal
atoms of 0.08 within 2A
Uanis(C2A) = Uanis(C2B)
Uanis(C3A) = Uanis(C3B)
Uanis(C4A) = Uanis(C4B)
Uanis(C6A) = Uanis(C6B)
Uanis(C5A) = Uanis(C5B)
Uanis(C7A) = Uanis(C7B)
Uanis(C8A) = Uanis(C8B)
Uanis(C9A) = Uanis(C9B)
5. Rigid body (RIGU) restrains
 C1A, C1B, C1C, C2A, C2B, C2C, C3A, C3B, C3C, C4A, C4B, C4C, C5A, C5B, C5C,
 C6A, C6B, C6C, C7A, C7B, C7C, C8A, C8B, C8C, C9A, C9B, C9C
 with sigma for 1-2 distances of 0.004 and sigma for 1-3 distances of 0.004
6. Others
 1*[Sof(C1A)+Sof(H1A)+Sof(C2A)+Sof(H2A)+Sof(C3A)+Sof(H3A)+Sof(C4A)+Sof(H4A)+
 Sof(C5A)+Sof(H5A)+Sof(C6A)+Sof(H6A)+Sof(C7A)+Sof(H7A)+Sof(C8A)+Sof(H8A)+
 Sof(C9A)+Sof(H9A)]+1*[Sof(C1B)+Sof(H1B)+Sof(C2B)+Sof(H2B)+Sof(C3B)+Sof(H3B)+
 Sof(C4B)+Sof(H4B)+Sof(C5B)+Sof(H5B)+Sof(C6B)+Sof(H6B)+Sof(C7B)+Sof(H7B)+
 Sof(C8B)+Sof(H8B)+Sof(C9B)+Sof(H9B)]+1*[Sof(C1C)+Sof(H1C)+Sof(C2C)+Sof(H2C)+
 Sof(C3C)+Sof(H3C)+Sof(C4C)+Sof(H4C)+Sof(C5C)+Sof(H5C)+Sof(C6C)+Sof(H6C)+
 Sof(C7C)+Sof(H7C)+Sof(C8C)+Sof(H8C)+Sof(C9C)+Sof(H9C)]=1 with esd of 0.00001
 Sof(C1A)=Sof(H1A)=Sof(C2A)=Sof(H2A)=Sof(C3A)=Sof(H3A)=Sof(C4A)=Sof(H4A)=
 Sof(C5A)=Sof(H5A)=Sof(C6A)=Sof(H6A)=Sof(C7A)=Sof(H7A)=Sof(C8A)=Sof(H8A)=
 Sof(C9A)=Sof(H9A)=FVAR(1)
 Sof(C1B)=Sof(H1B)=Sof(C2B)=Sof(H2B)=Sof(C3B)=Sof(H3B)=Sof(C4B)=Sof(H4B)=
 Sof(C5B)=Sof(H5B)=Sof(C6B)=Sof(H6B)=Sof(C7B)=Sof(H7B)=Sof(C8B)=Sof(H8B)=
 Sof(C9B)=Sof(H9B)=FVAR(2)
 Sof(C1C)=Sof(H1C)=Sof(C2C)=Sof(H2C)=Sof(C3C)=Sof(H3C)=Sof(C4C)=Sof(H4C)=
 Sof(C5C)=Sof(H5C)=Sof(C6C)=Sof(H6C)=Sof(C7C)=Sof(H7C)=Sof(C8C)=Sof(H8C)=
 Sof(C9C)=Sof(H9C)=FVAR(3)
7.a Aromatic/amide H refined with riding coordinates:
 C1A(H1A), C1B(H1B), C1C(H1C), C2A(H2A), C2B(H2B), C2C(H2C), C3A(H3A),
 C3B(H3B), C3C(H3C), C4A(H4A), C4B(H4B), C4C(H4C), C5A(H5A), C5B(H5B), C5C(H5C),
  C6A(H6A), C6B(H6B), C6C(H6C), C7A(H7A), C7B(H7B), C7C(H7C), C8A(H8A),
 C8B(H8B), C8C(H8C), C9A(H9A), C9B(H9B), C9C(H9C)
;
_olex2_submission_special_instructions 'No special instructions were received'
_stoe_detector_distance '60.0 mm'
_stoe_detector_pixelsize_x '0.075 mm'
_stoe_detector_pixelsize_y '0.075 mm'
_stoe_detector_size_x '8.0 cm'
_stoe_detector_size_y '7.7 cm'
_stoe_evaluation_integration_a 14.5
_stoe_evaluation_integration_b 0.7
_stoe_evaluation_integration_ems 0.013
_stoe_evaluation_lana_bis_l_even_max -
_stoe_evaluation_lana_bis_l_odd_max -
_stoe_evaluation_lana_bos_l_even_max 4
_stoe_evaluation_lana_bos_l_odd_max 1
_stoe_evaluation_lana_completeness 93.4
_stoe_evaluation_lana_dxs_max_order 3
_stoe_evaluation_lana_dys_max_order 3
_stoe_evaluation_lana_fs_max_order 3
_stoe_evaluation_lana_max_2theta_available 58.5
_stoe_evaluation_lana_max_2theta_desired 58.5
_stoe_evaluation_lana_mean_redundancy 6.0
_stoe_evaluation_lana_number_refls_after_or 11825
_stoe_evaluation_lana_number_refls_outliers 1397
_stoe_evaluation_lana_number_refls_total 13222
_stoe_evaluation_lana_number_refls_unique 1984
_stoe_evaluation_lana_number_refls_written 11825
_stoe_evaluation_lana_or_c1 0.050
_stoe_evaluation_lana_or_c2 0
_stoe_evaluation_lana_or_c3 0
_stoe_evaluation_lana_or_c4 1.0
_stoe_evaluation_lana_point_group 2/m
_stoe_evaluation_lana_table
;
#----------------------------------------------------------------------------
2Theta           6.6   12.8   19.0   25.2   31.4   37.6   43.8   50.0   56.2
#----------------------------------------------------------------------------
<Resolution>    5.27   3.10   2.17   1.60   1.31   1.10   0.95   0.84   0.77
N(total)         179    588    709   1110   1746   2247   2720   2871   1052
<Redundancy>    11.8   11.4    7.6    6.8    7.3    7.0    6.4    5.5    2.9
Complet. [%%]   100.0  100.0   98.8  100.0  100.0  100.0  100.0  100.0   71.4
<I/sigma>      141.6   53.6   61.9   25.2   15.1    7.7    4.0    2.1    1.7
R(int)         0.078  0.078  0.127  0.151  0.187  0.197  0.227  0.269  0.970
#----------------------------------------------------------------------------
;
_stoe_measurement_identifier LP227
_stoe_measurement_max_exposure_per_frame '75.0 s'
_stoe_measurement_mean_exposure_per_frame '75.0 s'
_stoe_measurement_min_exposure_per_frame '75.0 s'
_stoe_measurement_total_exposure_time '21.5 h'
_stoe_measurement_total_frame_number 1033
_stoe_measurement_total_run_number 17
_stoe_measurement_tube_power '50.0 W'

loop_
_space_group_symop_operation_xyz
'x, y, z'
'-x+1/2, y+1/2, -z+1/2'
'-x, -y, -z'
'x-1/2, -y-1/2, z-1/2'

loop_
_atom_site_label
_atom_site_type_symbol
_atom_site_fract_x
_atom_site_fract_y
_atom_site_fract_z
_atom_site_U_iso_or_equiv
_atom_site_adp_type
_atom_site_occupancy
_atom_site_site_symmetry_order
_atom_site_calc_flag
_atom_site_refinement_flags_posn
_atom_site_refinement_flags_adp
_atom_site_refinement_flags_occupancy
_atom_site_disorder_assembly
_atom_site_disorder_group
Sm1 Sm 0.000000 0.000000 0.000000 0.0405(5) Uani 1 2 d S . P . .
C1A C -0.024(6) -0.029(6) -0.259(5) 0.059(8) Uani 0.332(3) 1 d D U P A 1
H1A H 0.018865 0.037734 -0.313431 0.071 Uiso 0.332(3) 1 calc R U P A 1
C1B C -0.085(5) -0.125(5) -0.225(7) 0.069(8) Uani 0.179(3) 1 d D U P A 2
H1B H -0.142826 -0.218127 -0.223116 0.083 Uiso 0.179(3) 1 calc R U P A 2
C1C C 0.156(5) 0.280(5) -0.026(3) 0.067(9) Uani 0.489(3) 1 d D U P A 3
H1C H 0.172607 0.316814 -0.103511 0.080 Uiso 0.489(3) 1 calc R U P A 3
C2A C 0.104(5) -0.131(5) -0.209(3) 0.070(6) Uani 0.332(3) 1 d D U P A 1
H2A H 0.198334 -0.128909 -0.258708 0.084 Uiso 0.332(3) 1 calc R U P A 1
C2B C 0.104(5) -0.131(5) -0.209(3) 0.070(6) Uani 0.179(3) 1 d D U P A 2
H2B H 0.182516 -0.074751 -0.251760 0.084 Uiso 0.179(3) 1 calc R U P A 2
C2C C 0.307(5) 0.201(5) 0.028(4) 0.070(9) Uani 0.489(3) 1 d D U P A 3
H2C H 0.409118 0.220053 -0.012586 0.084 Uiso 0.489(3) 1 calc R U P A 3
C3A C 0.154(4) -0.233(4) -0.120(4) 0.064(6) Uani 0.332(3) 1 d D U P A 1
H3A H 0.274632 -0.268190 -0.123357 0.077 Uiso 0.332(3) 1 calc R U P A 1
C3B C 0.154(4) -0.233(4) -0.120(4) 0.064(6) Uani 0.179(3) 1 d D U P A 2
H3B H 0.274632 -0.268190 -0.123357 0.077 Uiso 0.179(3) 1 calc R U P A 2
C3C C 0.355(5) 0.101(4) 0.123(4) 0.073(9) Uani 0.489(3) 1 d D U P A 3
H3C H 0.483463 0.083999 0.136797 0.087 Uiso 0.489(3) 1 calc R U P A 3
C4A C 0.080(4) -0.299(4) -0.028(4) 0.058(6) Uani 0.332(3) 1 d D U P A 1
H4A H 0.166616 -0.358712 0.022363 0.069 Uiso 0.332(3) 1 calc R U P A 1
C4B C 0.080(4) -0.299(4) -0.028(4) 0.058(6) Uani 0.179(3) 1 d D U P A 2
H4B H 0.166616 -0.358712 0.022363 0.069 Uiso 0.179(3) 1 calc R U P A 2
C4C C 0.268(7) 0.019(4) 0.204(5) 0.080(10) Uani 0.489(3) 1 d D U P A 3
H4C H 0.342253 -0.063888 0.229123 0.096 Uiso 0.489(3) 1 calc R U P A 3
C5A C -0.089(4) -0.300(4) 0.010(3) 0.053(6) Uani 0.332(3) 1 d D U P A 1
H5A H -0.089439 -0.378673 0.066627 0.063 Uiso 0.332(3) 1 calc R U P A 1
C5B C -0.089(4) -0.300(4) 0.010(3) 0.053(6) Uani 0.179(3) 1 d D U P A 2
H5B H -0.089439 -0.378673 0.066627 0.063 Uiso 0.179(3) 1 calc R U P A 2
C5C C 0.113(5) 0.012(3) 0.262(3) 0.053(7) Uani 0.489(3) 1 d D U P A 3
H5C H 0.127750 -0.055183 0.328551 0.063 Uiso 0.489(3) 1 calc R U P A 3
C6A C -0.258(5) -0.233(3) -0.001(3) 0.049(5) Uani 0.332(3) 1 d D U P A 1
H6A H -0.328900 -0.271388 0.056893 0.059 Uiso 0.332(3) 1 calc R U P A 1
C6B C -0.258(5) -0.233(3) -0.001(3) 0.049(5) Uani 0.179(3) 1 d D U P A 2
H6B H -0.328900 -0.271388 0.056893 0.059 Uiso 0.179(3) 1 calc R U P A 2
C6C C -0.058(4) 0.079(3) 0.247(3) 0.047(6) Uani 0.489(3) 1 d D U P A 3
H6C H -0.129316 0.039386 0.303478 0.057 Uiso 0.489(3) 1 calc R U P A 3
C7A C -0.352(4) -0.126(3) -0.071(3) 0.049(5) Uani 0.332(3) 1 d D U P A 1
H7A H -0.465498 -0.107139 -0.043694 0.058 Uiso 0.332(3) 1 calc R U P A 1
C7B C -0.352(4) -0.126(3) -0.071(3) 0.049(5) Uani 0.179(3) 1 d D U P A 2
H7B H -0.465498 -0.107139 -0.043694 0.058 Uiso 0.179(3) 1 calc R U P A 2
C7C C -0.159(4) 0.186(3) 0.175(3) 0.036(5) Uani 0.489(3) 1 d D U P A 3
H7C H -0.275079 0.199845 0.200024 0.043 Uiso 0.489(3) 1 calc R U P A 3
C8A C -0.332(5) -0.039(4) -0.169(3) 0.055(5) Uani 0.332(3) 1 d D U P A 1
H8A H -0.439592 0.017183 -0.193239 0.066 Uiso 0.332(3) 1 calc R U P A 1
C8B C -0.332(5) -0.039(4) -0.169(3) 0.055(5) Uani 0.179(3) 1 d D U P A 2
H8B H -0.439592 0.017183 -0.193239 0.066 Uiso 0.179(3) 1 calc R U P A 2
C8C C -0.138(4) 0.278(3) 0.078(3) 0.041(6) Uani 0.489(3) 1 d D U P A 3
H8C H -0.249125 0.331000 0.054911 0.049 Uiso 0.489(3) 1 calc R U P A 3
C9A C -0.203(5) -0.008(3) -0.243(4) 0.062(6) Uani 0.332(3) 1 d D U P A 1
H9A H -0.259595 0.051598 -0.308564 0.074 Uiso 0.332(3) 1 calc R U P A 1
C9B C -0.203(5) -0.008(3) -0.243(4) 0.062(6) Uani 0.179(3) 1 d D U P A 2
H9B H -0.196942 0.075069 -0.294338 0.074 Uiso 0.179(3) 1 calc R U P A 2
C9C C -0.011(5) 0.320(5) 0.004(2) 0.056(8) Uani 0.489(3) 1 d D U P A 3
H9C H -0.054788 0.404606 -0.041822 0.068 Uiso 0.489(3) 1 calc R U P A 3

loop_
_atom_site_aniso_label
_atom_site_aniso_U_11
_atom_site_aniso_U_22
_atom_site_aniso_U_33
_atom_site_aniso_U_23
_atom_site_aniso_U_13
_atom_site_aniso_U_12
Sm1 0.0583(7) 0.0326(7) 0.0325(6) -0.0049(3) 0.0127(4) -0.0036(4)
C1A 0.072(11) 0.069(16) 0.039(14) 0.014(12) 0.017(10) -0.014(10)
C1B 0.079(10) 0.081(15) 0.047(16) 0.002(12) 0.011(9) -0.010(10)
C1C 0.067(12) 0.09(2) 0.050(14) 0.009(13) 0.023(11) -0.006(11)
C2A 0.082(10) 0.073(13) 0.056(12) 0.011(10) 0.013(8) -0.009(9)
C2B 0.082(10) 0.073(13) 0.056(12) 0.011(10) 0.013(8) -0.009(9)
C2C 0.063(13) 0.083(19) 0.064(16) 0.011(13) 0.010(11) -0.010(11)
C3A 0.069(9) 0.067(13) 0.057(12) 0.009(9) 0.011(8) -0.014(9)
C3B 0.069(9) 0.067(13) 0.057(12) 0.009(9) 0.011(8) -0.014(9)
C3C 0.080(13) 0.088(19) 0.051(15) 0.006(13) 0.013(11) -0.007(11)
C4A 0.065(9) 0.054(12) 0.054(12) 0.005(9) 0.007(7) -0.014(8)
C4B 0.065(9) 0.054(12) 0.054(12) 0.005(9) 0.007(7) -0.014(8)
C4C 0.088(14) 0.090(19) 0.070(18) 0.015(14) 0.034(12) 0.013(11)
C5A 0.060(9) 0.048(11) 0.048(11) 0.001(9) 0.001(7) -0.018(8)
C5B 0.060(9) 0.048(11) 0.048(11) 0.001(9) 0.001(7) -0.018(8)
C5C 0.078(12) 0.050(15) 0.031(12) 0.007(10) 0.016(9) 0.014(10)
C6A 0.059(9) 0.051(11) 0.035(9) -0.001(8) -0.003(7) -0.018(8)
C6B 0.059(9) 0.051(11) 0.035(9) -0.001(8) -0.003(7) -0.018(8)
C6C 0.081(12) 0.040(12) 0.026(10) 0.014(9) 0.023(9) 0.013(9)
C7A 0.056(9) 0.057(11) 0.032(9) 0.001(8) 0.006(7) -0.014(8)
C7B 0.056(9) 0.057(11) 0.032(9) 0.001(8) 0.006(7) -0.014(8)
C7C 0.064(11) 0.025(10) 0.023(9) 0.006(8) 0.020(8) 0.005(8)
C8A 0.066(9) 0.067(11) 0.033(9) 0.007(8) 0.006(7) -0.013(8)
C8B 0.066(9) 0.067(11) 0.033(9) 0.007(8) 0.006(7) -0.013(8)
C8C 0.064(11) 0.033(11) 0.029(10) 0.013(9) 0.017(9) 0.000(9)
C9A 0.072(10) 0.078(13) 0.036(10) 0.004(8) 0.012(8) -0.016(9)
C9B 0.072(10) 0.078(13) 0.036(10) 0.004(8) 0.012(8) -0.016(9)
C9C 0.068(12) 0.062(16) 0.043(13) 0.028(11) 0.025(10) -0.001(11)

loop_
_atom_type_symbol
_atom_type_description
_atom_type_scat_dispersion_real
_atom_type_scat_dispersion_imag
_atom_type_scat_source
C C 0.0033 0.0016 'International Tables Vol C Tables 4.2.6.8 and 6.1.1.4'
H H 0.0000 0.0000 'International Tables Vol C Tables 4.2.6.8 and 6.1.1.4'
Sm Sm -0.1638 3.4418 'International Tables Vol C Tables 4.2.6.8 and 6.1.1.4'

loop_
_geom_angle_atom_site_label_1
_geom_angle_atom_site_label_2
_geom_angle_atom_site_label_3
_geom_angle
_geom_angle_site_symmetry_1
_geom_angle_site_symmetry_3
_geom_angle_publ_flag
C1A Sm1 C1A 180.0 . 3 ?
C1A Sm1 C2C 95.6(12) 3 3 ?
C1A Sm1 C2C 84.4(12) . 3 ?
C1A Sm1 C3C 114.6(9) 3 3 ?
C1A Sm1 C3C 65.4(9) . 3 ?
C1A Sm1 C5C 166.7(7) 3 3 ?
C1A Sm1 C5C 13.3(7) . 3 ?
C1A Sm1 C6C 14.9(6) . 3 ?
C1A Sm1 C6C 165.1(6) 3 3 ?
C1A Sm1 C7C 42.1(7) . 3 ?
C1A Sm1 C7C 137.9(7) 3 3 ?
C1A Sm1 C8A 54.3(7) . . ?
C1A Sm1 C8A 54.2(7) 3 3 ?
C1A Sm1 C8A 125.7(7) 3 . ?
C1A Sm1 C8A 125.8(7) . 3 ?
C1A Sm1 C8C 114.1(9) 3 3 ?
C1A Sm1 C8C 65.9(9) . 3 ?
C1A Sm1 C9A 152.3(4) 3 . ?
C1A Sm1 C9A 152.3(4) . 3 ?
C1A Sm1 C9A 27.7(4) . . ?
C1A Sm1 C9A 27.7(4) 3 3 ?
C1A Sm1 C9C 96.4(11) 3 3 ?
C1A Sm1 C9C 83.6(11) . 3 ?
C1B Sm1 C2B 28.7(5) . . ?
C1B Sm1 C2B 151.3(5) 3 . ?
C1B Sm1 C3B 46.4(8) . . ?
C1B Sm1 C3B 133.6(8) 3 . ?
C1B Sm1 C4B 118.8(11) 3 . ?
C1B Sm1 C4B 61.2(11) . . ?
C1B Sm1 C5B 66.9(13) . . ?
C1B Sm1 C5B 113.1(13) 3 . ?
C1B Sm1 C6B 67.9(12) . . ?
C1B Sm1 C6B 112.1(12) 3 . ?
C1B Sm1 C7B 60.2(10) . . ?
C1B Sm1 C7B 119.8(10) 3 . ?
C1B Sm1 C8B 45.3(9) . . ?
C1B Sm1 C8B 134.7(9) 3 . ?
C1B Sm1 C9B 151.7(5) 3 . ?
C1B Sm1 C9B 28.3(5) . . ?
C1B Sm1 C9C 115.4(12) 3 3 ?
C1B Sm1 C9C 64.6(12) . 3 ?
C1C Sm1 C2C 152.0(4) 3 . ?
C1C Sm1 C2C 28.0(4) . . ?
C1C Sm1 C3C 54.0(7) . . ?
C1C Sm1 C3C 126.0(7) 3 . ?
C1C Sm1 C5C 89.7(10) 3 . ?
C1C Sm1 C5C 90.3(10) . . ?
C1C Sm1 C6C 89.4(9) . . ?
C1C Sm1 C6C 90.6(9) 3 . ?
C1C Sm1 C7C 75.7(8) . . ?
C1C Sm1 C7C 104.3(8) 3 . ?
C1C Sm1 C8C 53.9(6) . . ?
C1C Sm1 C8C 126.1(6) 3 . ?
C1C Sm1 C9C 27.6(4) . . ?
C1C Sm1 C9C 152.4(4) . 3 ?
C1C Sm1 C9C 27.6(4) 3 3 ?
C1C Sm1 C9C 152.4(4) 3 . ?
C2A Sm1 C1A 28.1(4) . . ?
C2A Sm1 C1A 151.9(4) . 3 ?
C2A Sm1 C1A 151.9(4) 3 . ?
C2A Sm1 C1A 28.1(4) 3 3 ?
C2A Sm1 C1C 82.2(9) . 3 ?
C2A Sm1 C1C 97.8(9) 3 3 ?
C2A Sm1 C2A 180.0 3 . ?
C2A Sm1 C2C 92.9(10) 3 3 ?
C2A Sm1 C2C 87.1(10) . 3 ?
C2A Sm1 C3A 152.0(3) 3 . ?
C2A Sm1 C3A 28.0(3) . . ?
C2A Sm1 C3A 28.0(3) 3 3 ?
C2A Sm1 C3A 152.0(3) . 3 ?
C2A Sm1 C3C 79.5(9) . 3 ?
C2A Sm1 C3C 100.5(9) 3 3 ?
C2A Sm1 C4A 54.0(6) 3 3 ?
C2A Sm1 C4A 126.0(6) . 3 ?
C2A Sm1 C4A 54.0(6) . . ?
C2A Sm1 C4A 126.0(6) 3 . ?
C2A Sm1 C5A 73.5(8) 3 3 ?
C2A Sm1 C5A 73.5(8) . . ?
C2A Sm1 C5A 106.5(8) 3 . ?
C2A Sm1 C5A 106.5(8) . 3 ?
C2A Sm1 C5C 140.2(7) 3 3 ?
C2A Sm1 C5C 39.8(7) . 3 ?
C2A Sm1 C6A 86.9(9) . . ?
C2A Sm1 C6A 93.1(9) . 3 ?
C2A Sm1 C6A 93.1(9) 3 . ?
C2A Sm1 C6A 86.9(9) 3 3 ?
C2A Sm1 C6C 166.4(6) 3 3 ?
C2A Sm1 C6C 13.6(6) . 3 ?
C2A Sm1 C7A 92.8(9) . 3 ?
C2A Sm1 C7A 87.2(9) 3 3 ?
C2A Sm1 C7A 87.2(9) . . ?
C2A Sm1 C7A 92.8(9) 3 . ?
C2A Sm1 C7C 165.9(5) 3 3 ?
C2A Sm1 C7C 14.1(6) . 3 ?
C2A Sm1 C8A 106.1(8) . 3 ?
C2A Sm1 C8A 106.1(8) 3 . ?
C2A Sm1 C8A 73.9(8) . . ?
C2A Sm1 C8A 73.9(8) 3 3 ?
C2A Sm1 C8C 40.1(6) . 3 ?
C2A Sm1 C8C 139.9(6) 3 3 ?
C2A Sm1 C9A 52.2(6) . . ?
C2A Sm1 C9A 127.8(6) . 3 ?
C2A Sm1 C9A 127.8(6) 3 . ?
C2A Sm1 C9A 52.2(6) 3 3 ?
C2A Sm1 C9C 63.4(8) . 3 ?
C2A Sm1 C9C 116.6(8) 3 3 ?
C2B Sm1 C3B 28.0(3) . . ?
C2B Sm1 C4B 54.0(6) . . ?
C2B Sm1 C5B 73.5(8) . . ?
C2B Sm1 C6B 86.9(9) . . ?
C2B Sm1 C7B 87.2(9) . . ?
C2B Sm1 C8B 73.9(8) . . ?
C2B Sm1 C9B 52.2(6) . . ?
C2B Sm1 C9C 63.4(8) . 3 ?
C2C Sm1 C2C 180.0 3 . ?
C2C Sm1 C3C 27.8(4) . . ?
C2C Sm1 C3C 152.2(4) 3 . ?
C2C Sm1 C5C 103.5(9) 3 . ?
C2C Sm1 C5C 76.5(9) . . ?
C2C Sm1 C6C 92.0(10) 3 . ?
C2C Sm1 C6C 88.0(10) . . ?
C2C Sm1 C7C 93.0(10) 3 . ?
C2C Sm1 C7C 87.0(10) . . ?
C2C Sm1 C8C 106.2(9) 3 . ?
C2C Sm1 C8C 73.8(9) . . ?
C2C Sm1 C9C 52.4(7) 3 3 ?
C2C Sm1 C9C 127.6(7) 3 . ?
C2C Sm1 C9C 52.4(7) . . ?
C2C Sm1 C9C 127.6(7) . 3 ?
C3A Sm1 C1A 55.1(7) 3 3 ?
C3A Sm1 C1A 124.9(7) . 3 ?
C3A Sm1 C1A 55.1(7) . . ?
C3A Sm1 C1A 124.9(7) 3 . ?
C3A Sm1 C2C 99.2(10) 3 3 ?
C3A Sm1 C2C 80.8(10) . 3 ?
C3A Sm1 C3A 180.0 . 3 ?
C3A Sm1 C3C 86.6(9) . 3 ?
C3A Sm1 C3C 93.4(9) 3 3 ?
C3A Sm1 C5C 65.0(8) . 3 ?
C3A Sm1 C5C 115.0(8) 3 3 ?
C3A Sm1 C6A 104.1(8) 3 . ?
C3A Sm1 C6A 104.1(8) . 3 ?
C3A Sm1 C6A 75.9(8) 3 3 ?
C3A Sm1 C6A 75.9(8) . . ?
C3A Sm1 C6C 138.6(6) 3 3 ?
C3A Sm1 C6C 41.4(6) . 3 ?
C3A Sm1 C7A 88.9(8) . . ?
C3A Sm1 C7A 91.1(8) 3 . ?
C3A Sm1 C7A 88.9(8) 3 3 ?
C3A Sm1 C7A 91.1(8) . 3 ?
C3A Sm1 C7C 14.7(5) . 3 ?
C3A Sm1 C7C 165.3(5) 3 3 ?
C3A Sm1 C8A 92.0(9) . 3 ?
C3A Sm1 C8A 88.0(9) 3 3 ?
C3A Sm1 C8A 88.0(9) . . ?
C3A Sm1 C8A 92.0(9) 3 . ?
C3A Sm1 C8C 167.2(5) 3 3 ?
C3A Sm1 C8C 12.8(5) . 3 ?
C3A Sm1 C9A 105.5(8) . 3 ?
C3A Sm1 C9A 105.5(8) 3 . ?
C3A Sm1 C9A 74.5(8) 3 3 ?
C3A Sm1 C9A 74.5(8) . . ?
C3A Sm1 C9C 140.4(6) 3 3 ?
C3A Sm1 C9C 39.6(6) . 3 ?
C3B Sm1 C6B 75.9(8) . . ?
C3B Sm1 C7B 88.9(8) . . ?
C3B Sm1 C8B 88.0(9) . . ?
C3B Sm1 C9B 74.5(8) . . ?
C3B Sm1 C9C 39.6(6) . 3 ?
C3C Sm1 C6C 105.6(8) 3 . ?
C3C Sm1 C6C 74.4(8) . . ?
C3C Sm1 C7C 85.9(9) . . ?
C3C Sm1 C7C 94.1(9) 3 . ?
C3C Sm1 C9C 107.2(8) . 3 ?
C3C Sm1 C9C 72.8(8) 3 3 ?
C3C Sm1 C9C 107.2(8) 3 . ?
C3C Sm1 C9C 72.8(8) . . ?
C4A Sm1 C1A 102.6(10) 3 . ?
C4A Sm1 C1A 102.6(10) . 3 ?
C4A Sm1 C1A 77.4(10) 3 3 ?
C4A Sm1 C1A 77.4(10) . . ?
C4A Sm1 C1C 140.0(6) 3 3 ?
C4A Sm1 C1C 40.0(6) . 3 ?
C4A Sm1 C2C 116.7(8) 3 3 ?
C4A Sm1 C2C 63.3(8) . 3 ?
C4A Sm1 C3A 28.0(3) 3 3 ?
C4A Sm1 C3A 152.0(3) 3 . ?
C4A Sm1 C3A 28.0(3) . . ?
C4A Sm1 C3A 152.0(3) . 3 ?
C4A Sm1 C3C 80.4(9) . 3 ?
C4A Sm1 C3C 99.6(9) 3 3 ?
C4A Sm1 C4A 180.0 . 3 ?
C4A Sm1 C5A 28.3(3) . . ?
C4A Sm1 C5A 151.7(3) . 3 ?
C4A Sm1 C5A 151.7(3) 3 . ?
C4A Sm1 C5A 28.3(3) 3 3 ?
C4A Sm1 C5C 96.4(9) 3 3 ?
C4A Sm1 C5C 83.6(9) . 3 ?
C4A Sm1 C6A 124.7(6) 3 . ?
C4A Sm1 C6A 124.7(6) . 3 ?
C4A Sm1 C6A 55.3(6) . . ?
C4A Sm1 C6A 55.3(6) 3 3 ?
C4A Sm1 C6C 113.8(7) 3 3 ?
C4A Sm1 C6C 66.2(7) . 3 ?
C4A Sm1 C7A 77.0(8) . . ?
C4A Sm1 C7A 102.9(8) 3 . ?
C4A Sm1 C7A 77.1(8) 3 3 ?
C4A Sm1 C7A 102.9(8) . 3 ?
C4A Sm1 C7C 42.2(6) . 3 ?
C4A Sm1 C7C 137.8(6) 3 3 ?
C4A Sm1 C8A 91.0(10) 3 . ?
C4A Sm1 C8A 91.0(10) . 3 ?
C4A Sm1 C8A 89.0(10) . . ?
C4A Sm1 C8A 89.0(10) 3 3 ?
C4A Sm1 C8C 164.5(5) 3 3 ?
C4A Sm1 C8C 15.5(5) . 3 ?
C4A Sm1 C9A 92.1(9) 3 . ?
C4A Sm1 C9A 87.9(9) . . ?
C4A Sm1 C9A 87.9(9) 3 3 ?
C4A Sm1 C9A 92.1(9) . 3 ?
C4A Sm1 C9C 167.4(5) 3 3 ?
C4A Sm1 C9C 12.6(5) . 3 ?
C4B Sm1 C3B 28.0(3) . . ?
C4B Sm1 C5B 28.3(3) . . ?
C4B Sm1 C6B 55.3(6) . . ?
C4B Sm1 C7B 77.0(8) . . ?
C4B Sm1 C8B 89.0(10) . . ?
C4B Sm1 C9B 87.9(9) . . ?
C4B Sm1 C9C 12.6(5) . 3 ?
C4C Sm1 C1C 103.0(9) 3 . ?
C4C Sm1 C1C 77.0(9) . . ?
C4C Sm1 C2C 54.7(7) . . ?
C4C Sm1 C2C 125.3(7) 3 . ?
C4C Sm1 C3C 151.8(4) 3 . ?
C4C Sm1 C3C 28.2(4) . . ?
C4C Sm1 C5C 151.6(4) 3 . ?
C4C Sm1 C5C 28.4(4) . . ?
C4C Sm1 C6C 126.2(7) 3 . ?
C4C Sm1 C6C 53.8(7) . . ?
C4C Sm1 C7C 105.4(8) 3 . ?
C4C Sm1 C7C 74.6(8) . . ?
C4C Sm1 C8C 93.3(10) 3 . ?
C4C Sm1 C8C 86.7(10) . . ?
C4C Sm1 C9C 93.2(10) . 3 ?
C4C Sm1 C9C 86.8(10) . . ?
C4C Sm1 C9C 86.8(10) 3 3 ?
C4C Sm1 C9C 93.2(10) 3 . ?
C5A Sm1 C1A 91.8(12) 3 . ?
C5A Sm1 C1A 88.2(12) . . ?
C5A Sm1 C1A 88.2(12) 3 3 ?
C5A Sm1 C1A 91.8(12) . 3 ?
C5A Sm1 C1C 11.7(6) . 3 ?
C5A Sm1 C1C 168.3(6) 3 3 ?
C5A Sm1 C2C 37.6(8) . 3 ?
C5A Sm1 C2C 142.4(8) 3 3 ?
C5A Sm1 C3A 53.4(6) 3 3 ?
C5A Sm1 C3A 126.6(6) . 3 ?
C5A Sm1 C3A 126.6(6) 3 . ?
C5A Sm1 C3A 53.4(6) . . ?
C5A Sm1 C3C 119.0(8) 3 3 ?
C5A Sm1 C3C 61.0(8) . 3 ?
C5A Sm1 C5A 180.0 3 . ?
C5A Sm1 C5C 88.3(10) . 3 ?
C5A Sm1 C5C 91.7(10) 3 3 ?
C5A Sm1 C6A 151.8(3) . 3 ?
C5A Sm1 C6A 28.2(3) . . ?
C5A Sm1 C6A 151.8(3) 3 . ?
C5A Sm1 C6A 28.2(3) 3 3 ?
C5A Sm1 C6C 97.7(9) 3 3 ?
C5A Sm1 C6C 82.3(9) . 3 ?
C5A Sm1 C7A 126.2(6) 3 . ?
C5A Sm1 C7A 126.2(6) . 3 ?
C5A Sm1 C7A 53.8(6) . . ?
C5A Sm1 C7A 53.8(6) 3 3 ?
C5A Sm1 C7C 65.5(7) . 3 ?
C5A Sm1 C7C 114.5(7) 3 3 ?
C5A Sm1 C8A 105.9(9) 3 . ?
C5A Sm1 C8A 105.9(9) . 3 ?
C5A Sm1 C8A 74.1(9) . . ?
C5A Sm1 C8A 74.1(9) 3 3 ?
C5A Sm1 C8C 137.6(6) 3 3 ?
C5A Sm1 C8C 42.4(6) . 3 ?
C5A Sm1 C9A 94.5(9) . 3 ?
C5A Sm1 C9A 94.5(9) 3 . ?
C5A Sm1 C9A 85.5(9) . . ?
C5A Sm1 C9A 85.5(9) 3 3 ?
C5A Sm1 C9C 15.9(5) . 3 ?
C5A Sm1 C9C 164.1(5) 3 3 ?
C5B Sm1 C3B 53.4(6) . . ?
C5B Sm1 C6B 28.2(3) . . ?
C5B Sm1 C7B 53.8(6) . . ?
C5B Sm1 C8B 74.1(9) . . ?
C5B Sm1 C9B 85.5(9) . . ?
C5B Sm1 C9C 15.9(5) . 3 ?
C5C Sm1 C3C 54.3(7) . . ?
C5C Sm1 C3C 125.7(7) 3 . ?
C5C Sm1 C6C 152.4(4) 3 . ?
C5C Sm1 C6C 27.6(4) . . ?
C5C Sm1 C7C 53.4(5) . . ?
C5C Sm1 C7C 126.6(5) 3 . ?
C5C Sm1 C8C 74.3(7) . . ?
C5C Sm1 C8C 105.7(7) 3 . ?
C5C Sm1 C9C 92.8(8) . 3 ?
C5C Sm1 C9C 92.8(8) 3 . ?
C5C Sm1 C9C 87.2(8) 3 3 ?
C5C Sm1 C9C 87.2(8) . . ?
C6A Sm1 C1A 89.2(12) . . ?
C6A Sm1 C1A 90.8(12) . 3 ?
C6A Sm1 C1A 89.2(12) 3 3 ?
C6A Sm1 C1A 90.8(12) 3 . ?
C6A Sm1 C2C 10.4(6) . 3 ?
C6A Sm1 C2C 169.6(6) 3 3 ?
C6A Sm1 C3C 142.1(7) 3 3 ?
C6A Sm1 C3C 37.9(7) . 3 ?
C6A Sm1 C5C 83.0(8) . 3 ?
C6A Sm1 C5C 97.0(8) 3 3 ?
C6A Sm1 C6A 180.0 3 . ?
C6A Sm1 C6C 90.3(8) . 3 ?
C6A Sm1 C6C 89.7(8) 3 3 ?
C6A Sm1 C7C 84.3(7) . 3 ?
C6A Sm1 C7C 95.7(7) 3 3 ?
C6A Sm1 C8A 53.3(6) 3 3 ?
C6A Sm1 C8A 53.3(6) . . ?
C6A Sm1 C8A 126.7(6) 3 . ?
C6A Sm1 C8A 126.7(6) . 3 ?
C6A Sm1 C8C 67.4(7) . 3 ?
C6A Sm1 C8C 112.6(7) 3 3 ?
C6A Sm1 C9A 106.0(7) 3 . ?
C6A Sm1 C9A 106.0(7) . 3 ?
C6A Sm1 C9A 74.0(7) . . ?
C6A Sm1 C9A 74.0(7) 3 3 ?
C6A Sm1 C9C 43.7(6) . 3 ?
C6A Sm1 C9C 136.3(6) 3 3 ?
C6B Sm1 C8B 53.3(6) . . ?
C6B Sm1 C9B 74.0(7) . . ?
C6B Sm1 C9C 43.7(6) . 3 ?
C6C Sm1 C7C 152.3(3) 3 . ?
C6C Sm1 C7C 27.7(3) . . ?
C6C Sm1 C9C 105.6(7) . 3 ?
C6C Sm1 C9C 105.6(7) 3 . ?
C6C Sm1 C9C 74.4(7) . . ?
C6C Sm1 C9C 74.4(7) 3 3 ?
C7A Sm1 C1A 76.6(9) . . ?
C7A Sm1 C1A 103.4(9) 3 . ?
C7A Sm1 C1A 103.4(9) . 3 ?
C7A Sm1 C1A 76.6(9) 3 3 ?
C7A Sm1 C2C 162.7(6) 3 3 ?
C7A Sm1 C2C 17.3(6) . 3 ?
C7A Sm1 C3C 167.7(6) 3 3 ?
C7A Sm1 C3C 12.3(6) . 3 ?
C7A Sm1 C5C 66.1(7) . 3 ?
C7A Sm1 C5C 113.9(7) 3 3 ?
C7A Sm1 C6A 152.3(3) . 3 ?
C7A Sm1 C6A 27.7(3) 3 3 ?
C7A Sm1 C6A 152.3(3) 3 . ?
C7A Sm1 C6A 27.7(3) . . ?
C7A Sm1 C6C 84.1(8) . 3 ?
C7A Sm1 C6C 95.9(8) 3 3 ?
C7A Sm1 C7A 180.0 3 . ?
C7A Sm1 C7C 91.2(8) . 3 ?
C7A Sm1 C7C 88.8(8) 3 3 ?
C7A Sm1 C8A 27.8(3) . . ?
C7A Sm1 C8A 152.2(3) 3 . ?
C7A Sm1 C8A 152.2(3) . 3 ?
C7A Sm1 C8A 27.8(3) 3 3 ?
C7A Sm1 C8C 95.1(7) 3 3 ?
C7A Sm1 C8C 84.9(7) . 3 ?
C7A Sm1 C9A 126.5(6) . 3 ?
C7A Sm1 C9A 53.5(6) . . ?
C7A Sm1 C9A 126.5(6) 3 . ?
C7A Sm1 C9A 53.5(6) 3 3 ?
C7A Sm1 C9C 67.5(7) . 3 ?
C7A Sm1 C9C 112.5(7) 3 3 ?
C7B Sm1 C6B 27.7(3) . . ?
C7B Sm1 C8B 27.8(3) . . ?
C7B Sm1 C9B 53.5(6) . . ?
C7B Sm1 C9C 67.5(7) . 3 ?
C8A Sm1 C2C 43.5(6) . 3 ?
C8A Sm1 C2C 136.5(6) 3 3 ?
C8A Sm1 C3C 15.8(5) . 3 ?
C8A Sm1 C3C 164.2(5) 3 3 ?
C8A Sm1 C5C 41.8(7) . 3 ?
C8A Sm1 C5C 138.2(7) 3 3 ?
C8A Sm1 C6C 114.2(7) 3 3 ?
C8A Sm1 C6C 65.8(7) . 3 ?
C8A Sm1 C7C 83.4(8) . 3 ?
C8A Sm1 C7C 96.6(8) 3 3 ?
C8A Sm1 C8A 180.0 . 3 ?
C8A Sm1 C8C 90.1(9) . 3 ?
C8A Sm1 C8C 89.9(9) 3 3 ?
C8A Sm1 C9A 152.4(3) . 3 ?
C8A Sm1 C9A 27.6(3) . . ?
C8A Sm1 C9A 27.6(3) 3 3 ?
C8A Sm1 C9A 152.4(3) 3 . ?
C8A Sm1 C9C 83.7(9) . 3 ?
C8A Sm1 C9C 96.3(9) 3 3 ?
C8B Sm1 C9B 27.6(3) . . ?
C8B Sm1 C9C 83.7(9) . 3 ?
C8C Sm1 C3C 85.3(9) . . ?
C8C Sm1 C3C 94.7(9) 3 . ?
C8C Sm1 C6C 53.1(5) . . ?
C8C Sm1 C6C 126.9(5) 3 . ?
C8C Sm1 C7C 152.7(3) 3 . ?
C8C Sm1 C7C 27.3(3) . . ?
C8C Sm1 C8C 180.0 3 . ?
C8C Sm1 C9C 27.6(4) . . ?
C8C Sm1 C9C 27.6(4) 3 3 ?
C8C Sm1 C9C 152.4(4) 3 . ?
C8C Sm1 C9C 152.4(4) . 3 ?
C9A Sm1 C2C 113.9(7) 3 3 ?
C9A Sm1 C2C 66.1(7) . 3 ?
C9A Sm1 C3C 41.3(7) . 3 ?
C9A Sm1 C3C 138.7(7) 3 3 ?
C9A Sm1 C5C 165.5(6) 3 3 ?
C9A Sm1 C5C 14.5(6) . 3 ?
C9A Sm1 C6C 41.2(7) . 3 ?
C9A Sm1 C6C 138.8(7) 3 3 ?
C9A Sm1 C7C 115.2(7) 3 3 ?
C9A Sm1 C7C 64.8(7) . 3 ?
C9A Sm1 C8C 98.2(8) 3 3 ?
C9A Sm1 C8C 81.8(8) . 3 ?
C9A Sm1 C9A 180.0(14) 3 . ?
C9A Sm1 C9C 91.5(9) 3 3 ?
C9A Sm1 C9C 88.5(9) . 3 ?
C9B Sm1 C9C 88.5(9) . 3 ?
C9C Sm1 C7C 53.1(5) . . ?
C9C Sm1 C7C 126.9(5) 3 . ?
C9C Sm1 C9C 180.0 3 . ?
Sm1 C1A H1A 127.1 . . ?
C2A C1A Sm1 74(2) . . ?
C2A C1A H1A 114.2 . . ?
C9A C1A Sm1 77(3) . . ?
C9A C1A H1A 114.2 . . ?
C9A C1A C2A 132(3) . . ?
Sm1 C1B H1B 113.3 . . ?
C2B C1B Sm1 79(3) . . ?
C2B C1B H1B 114.6 . . ?
C2B C1B C9B 131(4) . . ?
C9B C1B Sm1 82(3) . . ?
C9B C1B H1B 114.6 . . ?
Sm1 C1C H1C 121.2 . . ?
C2C C1C Sm1 78(2) . . ?
C2C C1C H1C 111.4 . . ?
C9C C1C Sm1 80(3) . . ?
C9C C1C H1C 111.4 . . ?
C9C C1C C2C 137(3) . . ?
Sm1 C2A H2A 141.4 . . ?
C1A C2A Sm1 78(3) . . ?
C1A C2A H2A 106.3 . . ?
C3A C2A Sm1 77.0(18) . . ?
C3A C2A C1A 147(3) . . ?
C3A C2A H2A 106.3 . . ?
Sm1 C2B H2B 116.2 . . ?
C1B C2B Sm1 72(3) . . ?
C1B C2B H2B 126.9 . . ?
C3B C2B Sm1 77.0(18) . . ?
C3B C2B C1B 106(3) . . ?
C3B C2B H2B 126.9 . . ?
Sm1 C2C H2C 137.0 . . ?
C1C C2C Sm1 74(2) . . ?
C1C C2C H2C 110.3 . . ?
C1C C2C C3C 139(3) . . ?
C3C C2C Sm1 77(2) . . ?
C3C C2C H2C 110.3 . . ?
Sm1 C3A H3A 135.5 . . ?
C2A C3A Sm1 75.0(18) . . ?
C2A C3A H3A 111.1 . . ?
C2A C3A C4A 138(3) . . ?
C4A C3A Sm1 75.3(19) . . ?
C4A C3A H3A 111.1 . . ?
Sm1 C3B H3B 135.5 . . ?
C2B C3B Sm1 75.0(18) . . ?
C2B C3B H3B 111.1 . . ?
C2B C3B C4B 138(3) . . ?
C4B C3B Sm1 75.3(19) . . ?
C4B C3B H3B 111.1 . . ?
Sm1 C3C H3C 146.0 . . ?
C2C C3C Sm1 75(2) . . ?
C2C C3C H3C 111.0 . . ?
C4C C3C Sm1 70(3) . . ?
C4C C3C C2C 138(4) . . ?
C4C C3C H3C 111.0 . . ?
Sm1 C4A H4A 128.6 . . ?
C3A C4A Sm1 76.7(19) . . ?
C3A C4A H4A 112.3 . . ?
C3A C4A C5A 135(3) . . ?
C5A C4A Sm1 76.0(16) . . ?
C5A C4A H4A 112.3 . . ?
Sm1 C4B H4B 128.6 . . ?
C3B C4B Sm1 76.7(19) . . ?
C3B C4B H4B 112.3 . . ?
C3B C4B C5B 135(3) . . ?
C5B C4B Sm1 76.0(16) . . ?
C5B C4B H4B 112.3 . . ?
Sm1 C4C H4C 119.9 . . ?
C3C C4C Sm1 82(3) . . ?
C3C C4C H4C 108.0 . . ?
C3C C4C C5C 144(4) . . ?
C5C C4C Sm1 81(3) . . ?
C5C C4C H4C 108.0 . . ?
Sm1 C5A H5A 141.4 . . ?
C4A C5A Sm1 75.8(16) . . ?
C4A C5A H5A 107.4 . . ?
C4A C5A C6A 145(3) . . ?
C6A C5A Sm1 77.2(18) . . ?
C6A C5A H5A 107.4 . . ?
Sm1 C5B H5B 141.4 . . ?
C4B C5B Sm1 75.8(16) . . ?
C4B C5B H5B 107.4 . . ?
C4B C5B C6B 145(3) . . ?
C6B C5B Sm1 77.2(18) . . ?
C6B C5B H5B 107.4 . . ?
Sm1 C5C H5C 137.1 . . ?
C4C C5C Sm1 71(3) . . ?
C4C C5C H5C 112.1 . . ?
C6C C5C Sm1 77.0(17) . . ?
C6C C5C C4C 136(3) . . ?
C6C C5C H5C 112.1 . . ?
Sm1 C6A H6A 135.1 . . ?
C5A C6A Sm1 74.6(18) . . ?
C5A C6A H6A 111.1 . . ?
C7A C6A Sm1 75.8(15) . . ?
C7A C6A C5A 138(3) . . ?
C7A C6A H6A 111.1 . . ?
Sm1 C6B H6B 135.1 . . ?
C5B C6B Sm1 74.6(18) . . ?
C5B C6B H6B 111.1 . . ?
C7B C6B Sm1 75.8(15) . . ?
C7B C6B C5B 138(3) . . ?
C7B C6B H6B 111.1 . . ?
Sm1 C6C H6C 134.2 . . ?
C5C C6C Sm1 75.4(18) . . ?
C5C C6C H6C 109.7 . . ?
C5C C6C C7C 141(2) . . ?
C7C C6C Sm1 77.4(13) . . ?
C7C C6C H6C 109.7 . . ?
Sm1 C7A H7A 130.7 . . ?
C6A C7A Sm1 76.5(15) . . ?
C6A C7A H7A 110.4 . . ?
C6A C7A C8A 139(3) . . ?
C8A C7A Sm1 77.3(17) . . ?
C8A C7A H7A 110.4 . . ?
Sm1 C7B H7B 130.7 . . ?
C6B C7B Sm1 76.5(15) . . ?
C6B C7B H7B 110.4 . . ?
C6B C7B C8B 139(3) . . ?
C8B C7B Sm1 77.3(17) . . ?
C8B C7B H7B 110.4 . . ?
Sm1 C7C H7C 137.1 . . ?
C6C C7C Sm1 74.9(13) . . ?
C6C C7C H7C 110.7 . . ?
C8C C7C Sm1 75.1(15) . . ?
C8C C7C C6C 139(2) . . ?
C8C C7C H7C 110.7 . . ?
Sm1 C8A H8A 135.5 . . ?
C7A C8A Sm1 74.9(17) . . ?
C7A C8A H8A 110.4 . . ?
C9A C8A Sm1 76(2) . . ?
C9A C8A C7A 139(3) . . ?
C9A C8A H8A 110.4 . . ?
Sm1 C8B H8B 135.5 . . ?
C7B C8B Sm1 74.9(17) . . ?
C7B C8B H8B 110.4 . . ?
C9B C8B Sm1 76(2) . . ?
C9B C8B C7B 139(3) . . ?
C9B C8B H8B 110.4 . . ?
Sm1 C8C H8C 133.1 . . ?
C7C C8C Sm1 77.6(15) . . ?
C7C C8C H8C 109.2 . . ?
C7C C8C C9C 142(3) . . ?
C9C C8C Sm1 76(2) . . ?
C9C C8C H8C 109.2 . . ?
Sm1 C9A H9A 143.8 . . ?
C1A C9A Sm1 75(3) . . ?
C1A C9A C8A 144(4) . . ?
C1A C9A H9A 107.9 . . ?
C8A C9A Sm1 76(2) . . ?
C8A C9A H9A 107.9 . . ?
Sm1 C9B H9B 118.3 . . ?
C1B C9B Sm1 70(3) . . ?
C1B C9B H9B 128.2 . . ?
C8B C9B Sm1 76(2) . . ?
C8B C9B C1B 104(3) . . ?
C8B C9B H9B 128.2 . . ?
Sm1 C9C H9C 144.1 . . ?
C1C C9C Sm1 73(2) . . ?
C1C C9C C8C 141(3) . . ?
C1C C9C H9C 109.5 . . ?
C8C C9C Sm1 76(2) . . ?
C8C C9C H9C 109.5 . . ?

loop_
_geom_bond_atom_site_label_1
_geom_bond_atom_site_label_2
_geom_bond_distance
_geom_bond_site_symmetry_2
_geom_bond_publ_flag
Sm1 C1A 2.85(5) 3 ?
Sm1 C1A 2.85(5) . ?
Sm1 C1B 2.72(7) . ?
Sm1 C1B 2.72(7) 3 ?
Sm1 C1C 2.83(4) 3 ?
Sm1 C1C 2.83(4) . ?
Sm1 C2A 2.81(3) . ?
Sm1 C2A 2.81(3) 3 ?
Sm1 C2B 2.81(3) . ?
Sm1 C2C 2.89(4) 3 ?
Sm1 C2C 2.89(4) . ?
Sm1 C3A 2.83(3) . ?
Sm1 C3A 2.83(3) 3 ?
Sm1 C3B 2.83(3) . ?
Sm1 C3C 2.92(3) . ?
Sm1 C3C 2.92(3) 3 ?
Sm1 C4A 2.82(3) . ?
Sm1 C4A 2.82(3) 3 ?
Sm1 C4B 2.82(3) . ?
Sm1 C4C 2.77(6) . ?
Sm1 C4C 2.77(6) 3 ?
Sm1 C5A 2.82(3) . ?
Sm1 C5A 2.82(3) 3 ?
Sm1 C5B 2.82(3) . ?
Sm1 C5C 2.90(4) . ?
Sm1 C5C 2.90(4) 3 ?
Sm1 C6A 2.85(3) 3 ?
Sm1 C6A 2.85(3) . ?
Sm1 C6B 2.85(3) . ?
Sm1 C6C 2.92(3) . ?
Sm1 C6C 2.92(3) 3 ?
Sm1 C7A 2.84(3) . ?
Sm1 C7A 2.84(3) 3 ?
Sm1 C7B 2.84(3) . ?
Sm1 C7C 2.95(2) . ?
Sm1 C7C 2.95(2) 3 ?
Sm1 C8A 2.87(3) 3 ?
Sm1 C8A 2.87(3) . ?
Sm1 C8B 2.87(3) . ?
Sm1 C8C 2.92(3) . ?
Sm1 C8C 2.92(3) 3 ?
Sm1 C9A 2.87(4) 3 ?
Sm1 C9A 2.87(4) . ?
Sm1 C9B 2.87(4) . ?
Sm1 C9C 2.92(4) 3 ?
Sm1 C9C 2.92(4) . ?
C1A H1A 0.9500 . ?
C1A C2A 1.374(17) . ?
C1A C9A 1.370(17) . ?
C1B H1B 0.9500 . ?
C1B C2B 1.376(18) . ?
C1B C9B 1.378(18) . ?
C1C H1C 0.9500 . ?
C1C C2C 1.385(16) . ?
C1C C9C 1.373(16) . ?
C2A H2A 0.9500 . ?
C2A C3A 1.367(13) . ?
C2B H2B 0.9500 . ?
C2B C3B 1.367(13) . ?
C2C H2C 0.9500 . ?
C2C C3C 1.397(16) . ?
C3A H3A 0.9500 . ?
C3A C4A 1.369(13) . ?
C3B H3B 0.9500 . ?
C3B C4B 1.369(13) . ?
C3C H3C 0.9500 . ?
C3C C4C 1.394(17) . ?
C4A H4A 0.9500 . ?
C4A C5A 1.376(13) . ?
C4B H4B 0.9500 . ?
C4B C5B 1.376(13) . ?
C4C H4C 0.9500 . ?
C4C C5C 1.395(17) . ?
C5A H5A 0.9500 . ?
C5A C6A 1.380(13) . ?
C5B H5B 0.9500 . ?
C5B C6B 1.380(13) . ?
C5C H5C 0.9500 . ?
C5C C6C 1.386(17) . ?
C6A H6A 0.9500 . ?
C6A C7A 1.365(13) . ?
C6B H6B 0.9500 . ?
C6B C7B 1.365(13) . ?
C6C H6C 0.9500 . ?
C6C C7C 1.402(15) . ?
C7A H7A 0.9500 . ?
C7A C8A 1.374(13) . ?
C7B H7B 0.9500 . ?
C7B C8B 1.374(13) . ?
C7C H7C 0.9500 . ?
C7C C8C 1.384(15) . ?
C8A H8A 0.9500 . ?
C8A C9A 1.372(13) . ?
C8B H8B 0.9500 . ?
C8B C9B 1.372(13) . ?
C8C H8C 0.9500 . ?
C8C C9C 1.391(16) . ?
C9A H9A 0.9500 . ?
C9B H9B 0.9500 . ?
C9C H9C 0.9500 . ?

loop_
_geom_torsion_atom_site_label_1
_geom_torsion_atom_site_label_2
_geom_torsion_atom_site_label_3
_geom_torsion_atom_site_label_4
_geom_torsion
_geom_torsion_site_symmetry_1
_geom_torsion_site_symmetry_2
_geom_torsion_site_symmetry_3
_geom_torsion_site_symmetry_4
_geom_torsion_publ_flag
Sm1 C1A C2A C3A 40(6) . . . . ?
Sm1 C1A C9A C8A -38(5) . . . . ?
Sm1 C1B C2B C3B 70(2) . . . . ?
Sm1 C1B C9B C8B -69(2) . . . . ?
Sm1 C1C C2C C3C -45(5) . . . . ?
Sm1 C1C C9C C8C 38(5) . . . . ?
Sm1 C2A C3A C4A 46(4) . . . . ?
Sm1 C2B C3B C4B 46(4) . . . . ?
Sm1 C2C C3C C4C -35(5) . . . . ?
Sm1 C3A C4A C5A 53(4) . . . . ?
Sm1 C3B C4B C5B 53(4) . . . . ?
Sm1 C3C C4C C5C -61(8) . . . . ?
Sm1 C4A C5A C6A 40(5) . . . . ?
Sm1 C4B C5B C6B 40(5) . . . . ?
Sm1 C4C C5C C6C -46(4) . . . . ?
Sm1 C5A C6A C7A 47(4) . . . . ?
Sm1 C5B C6B C7B 47(4) . . . . ?
Sm1 C5C C6C C7C -48(4) . . . . ?
Sm1 C6A C7A C8A 51(4) . . . . ?
Sm1 C6B C7B C8B 51(4) . . . . ?
Sm1 C6C C7C C8C -45(3) . . . . ?
Sm1 C7A C8A C9A 47(4) . . . . ?
Sm1 C7B C8B C9B 47(4) . . . . ?
Sm1 C7C C8C C9C -48(4) . . . . ?
Sm1 C8A C9A C1A 37(6) . . . . ?
Sm1 C8B C9B C1B 65(3) . . . . ?
Sm1 C8C C9C C1C -37(5) . . . . ?
C1A C2A C3A Sm1 -40(6) . . . . ?
C1A C2A C3A C4A 7(9) . . . . ?
C1B C2B C3B Sm1 -67(3) . . . . ?
C1B C2B C3B C4B -20(6) . . . . ?
C1C C2C C3C Sm1 44(5) . . . . ?
C1C C2C C3C C4C 9(9) . . . . ?
C2A C1A C9A Sm1 55(5) . . . . ?
C2A C1A C9A C8A 17(10) . . . . ?
C2A C3A C4A Sm1 -46(4) . . . . ?
C2A C3A C4A C5A 7(7) . . . . ?
C2B C1B C9B Sm1 -68(7) . . . . ?
C2B C1B C9B C8B -137(7) . . . . ?
C2B C3B C4B Sm1 -46(4) . . . . ?
C2B C3B C4B C5B 7(7) . . . . ?
C2C C1C C9C Sm1 -60(5) . . . . ?
C2C C1C C9C C8C -23(9) . . . . ?
C2C C3C C4C Sm1 36(5) . . . . ?
C2C C3C C4C C5C -25(11) . . . . ?
C3A C4A C5A Sm1 -54(4) . . . . ?
C3A C4A C5A C6A -14(8) . . . . ?
C3B C4B C5B Sm1 -54(4) . . . . ?
C3B C4B C5B C6B -14(8) . . . . ?
C3C C4C C5C Sm1 61(8) . . . . ?
C3C C4C C5C C6C 16(11) . . . . ?
C4A C5A C6A Sm1 -40(5) . . . . ?
C4A C5A C6A C7A 7(8) . . . . ?
C4B C5B C6B Sm1 -40(5) . . . . ?
C4B C5B C6B C7B 7(8) . . . . ?
C4C C5C C6C Sm1 44(4) . . . . ?
C4C C5C C6C C7C -4(7) . . . . ?
C5A C6A C7A Sm1 -47(4) . . . . ?
C5A C6A C7A C8A 5(6) . . . . ?
C5B C6B C7B Sm1 -47(4) . . . . ?
C5B C6B C7B C8B 5(6) . . . . ?
C5C C6C C7C Sm1 47(4) . . . . ?
C5C C6C C7C C8C 2(7) . . . . ?
C6A C7A C8A Sm1 -51(3) . . . . ?
C6A C7A C8A C9A -5(7) . . . . ?
C6B C7B C8B Sm1 -51(3) . . . . ?
C6B C7B C8B C9B -5(7) . . . . ?
C6C C7C C8C Sm1 45(3) . . . . ?
C6C C7C C8C C9C -4(7) . . . . ?
C7A C8A C9A Sm1 -46(4) . . . . ?
C7A C8A C9A C1A -9(8) . . . . ?
C7B C8B C9B Sm1 -46(4) . . . . ?
C7B C8B C9B C1B 19(6) . . . . ?
C7C C8C C9C Sm1 49(4) . . . . ?
C7C C8C C9C C1C 12(8) . . . . ?
C9A C1A C2A Sm1 -56(5) . . . . ?
C9A C1A C2A C3A -16(10) . . . . ?
C9B C1B C2B Sm1 69(7) . . . . ?
C9B C1B C2B C3B 139(7) . . . . ?
C9C C1C C2C Sm1 61(5) . . . . ?
C9C C1C C2C C3C 16(9) . . . . ?
